data_7100497
loop_
_publ_author_name
'Archan Dey'
'Gautam R. Desiraju'

_publ_section_title
;
Correlation between molecular
dipole moment and centrosymmetry
in some crystalline diphenyl ethers.
;
_journal_name_full 'Chemical Communications'
_journal_paper_doi 10.1039/b502516h
_journal_year 2005
_chemical_formula_moiety 'C13 H10 N2 O'
_chemical_formula_sum 'C13 H10 N2 O'
_chemical_formula_weight 210.23
_chemical_melting_point 379
_chemical_name_common '4-Amino-4'-cyanodiphenyl ether'
_space_group_IT_number 14
_symmetry_cell_setting monoclinic
_symmetry_space_group_name_Hall '-P 2yn'
_symmetry_space_group_name_H-M 'P 1 21/n 1'
_cell_angle_alpha 90.00
_cell_angle_beta 100.581(3)
_cell_angle_gamma 90.00
_cell_formula_units_Z 4
_cell_length_a 11.6484(19)
_cell_length_b 5.6103(10)
_cell_length_c 16.746(3)
_cell_measurement_temperature 298(2)
_cell_volume 1075.7(3)
_diffrn_ambient_temperature 298(2)
_exptl_crystal_density_diffrn 1.298
_cod_depositor_comments
;
The following automatic conversions were performed:
'_symmetry_cell_setting' value 'Monoclinic' changed to 'monoclinic'
according to '/home/saulius/struct/CIF-dictionaries/cif_core.dic'
dictionary named 'cif_core.dic' version 2.4.1 from 2010-06-29.

Automatic conversion script
Id: cif_fix_enum 1527 2010-12-29 10:47:43Z saulius 
;
_cod_original_sg_symbol_H-M ' P 21/n'
_cod_database_code 7100497

loop_
_symmetry_equiv_pos_as_xyz
'x, y, z'
'-x+1/2, y+1/2, -z+1/2'
'-x, -y, -z'
'x-1/2, -y-1/2, z-1/2'

loop_
_atom_site_label
_atom_site_type_symbol
_atom_site_fract_x
_atom_site_fract_y
_atom_site_fract_z
_atom_site_U_iso_or_equiv
_atom_site_adp_type
_atom_site_occupancy
_atom_site_symmetry_multiplicity
_atom_site_calc_flag
_atom_site_refinement_flags
_atom_site_disorder_assembly
_atom_site_disorder_group
O1 O 0.77632(19) 0.1158(4) 0.86821(15) 0.0663(8) Uani 1 1 d . . .
C1 C 1.0767(3) 0.0985(6) 0.76580(19) 0.0463(8) Uani 1 1 d . . .
C14 C 1.0526(3) -0.0807(6) 0.8166(2) 0.0529(9) Uani 1 1 d . . .
H14 H 1.1029 -0.2104 0.8271 0.064 Uiso 1 1 calc R . .
C3 C 0.8806(3) 0.1203(6) 0.8375(2) 0.0495(9) Uani 1 1 d . . .
N1 N 1.1752(3) 0.0900(7) 0.7291(2) 0.0647(9) Uani 1 1 d . . .
C16 C 0.9036(3) 0.3004(6) 0.7879(2) 0.0569(10) Uani 1 1 d . . .
H16 H 0.8530 0.4294 0.7776 0.068 Uiso 1 1 calc R . .
C18 C 0.7534(3) 0.3080(6) 0.9140(2) 0.0484(9) Uani 1 1 d . . .
C15 C 0.9547(3) -0.0702(6) 0.8523(2) 0.0544(9) Uani 1 1 d . . .
H15 H 0.9393 -0.1925 0.8863 0.065 Uiso 1 1 calc R . .
C7 C 0.6648(3) 0.8780(7) 1.0516(2) 0.0632(10) Uani 1 1 d . . .
C22 C 0.8369(3) 0.4049(6) 0.9738(2) 0.0563(10) Uani 1 1 d . . .
H22 H 0.9127 0.3454 0.9829 0.068 Uiso 1 1 calc R . .
C9 C 0.6956(3) 0.6815(6) 1.0057(2) 0.0520(9) Uani 1 1 d . . .
C17 C 1.0015(3) 0.2909(6) 0.7533(2) 0.0559(9) Uani 1 1 d . . .
H17 H 1.0175 0.4165 0.7208 0.067 Uiso 1 1 calc R . .
C19 C 0.6414(3) 0.3932(7) 0.9004(2) 0.0655(11) Uani 1 1 d . . .
H19 H 0.5848 0.3246 0.8606 0.079 Uiso 1 1 calc R . .
C21 C 0.8081(3) 0.5900(6) 1.0201(2) 0.0575(10) Uani 1 1 d . . .
H21 H 0.8642 0.6541 1.0613 0.069 Uiso 1 1 calc R . .
C20 C 0.6131(3) 0.5804(7) 0.9458(2) 0.0657(11) Uani 1 1 d . . .
H20 H 0.5373 0.6398 0.9360 0.079 Uiso 1 1 calc R . .
N2 N 0.6389(3) 1.0359(7) 1.0872(2) 0.0862(12) Uani 1 1 d . . .
H2A H 1.167(3) 0.166(7) 0.682(2) 0.082(14) Uiso 1 1 d . . .
H1A H 1.212(3) -0.054(7) 0.734(2) 0.077(14) Uiso 1 1 d . . .

loop_
_atom_site_aniso_label
_atom_site_aniso_U_11
_atom_site_aniso_U_22
_atom_site_aniso_U_33
_atom_site_aniso_U_23
_atom_site_aniso_U_13
_atom_site_aniso_U_12
O1 0.0590(15) 0.0571(17) 0.086(2) -0.0195(14) 0.0217(14) -0.0101(12)
C1 0.056(2) 0.041(2) 0.041(2) -0.0021(17) 0.0048(16) -0.0025(18)
C14 0.053(2) 0.042(2) 0.063(2) 0.0074(18) 0.0081(18) 0.0070(17)
C3 0.055(2) 0.042(2) 0.050(2) -0.0082(18) 0.0055(17) -0.0044(18)
N1 0.070(2) 0.062(2) 0.064(2) 0.0132(19) 0.0198(18) 0.0081(19)
C16 0.071(2) 0.041(2) 0.057(2) 0.0006(19) 0.006(2) 0.0117(18)
C18 0.053(2) 0.048(2) 0.045(2) -0.0030(18) 0.0130(17) -0.0018(18)
C15 0.065(2) 0.038(2) 0.059(2) 0.0108(18) 0.0091(18) -0.0045(18)
C7 0.062(2) 0.078(3) 0.051(2) -0.003(2) 0.0147(19) 0.009(2)
C22 0.0420(18) 0.066(3) 0.059(2) -0.007(2) 0.0044(17) 0.0042(18)
C9 0.056(2) 0.059(2) 0.043(2) 0.0007(18) 0.0123(17) 0.0060(18)
C17 0.077(2) 0.041(2) 0.050(2) 0.0082(18) 0.0136(19) 0.003(2)
C19 0.054(2) 0.077(3) 0.059(3) -0.014(2) -0.0059(18) 0.004(2)
C21 0.054(2) 0.069(3) 0.049(2) -0.0093(19) 0.0076(17) -0.0028(19)
C20 0.054(2) 0.081(3) 0.060(3) -0.007(2) 0.0050(19) 0.017(2)
N2 0.090(2) 0.096(3) 0.074(3) -0.022(2) 0.018(2) 0.022(2)

loop_
_geom_bond_atom_site_label_1
_geom_bond_atom_site_label_2
_geom_bond_distance
_geom_bond_site_symmetry_2
_geom_bond_publ_flag
O1 C18 1.377(4) . ?
O1 C3 1.404(4) . ?
C1 C14 1.379(4) . ?
C1 C17 1.382(4) . ?
C1 N1 1.398(4) . ?
C14 C15 1.382(4) . ?
C14 H14 0.9300 . ?
C3 C16 1.366(4) . ?
C3 C15 1.368(4) . ?
N1 H2A 0.89(4) . ?
N1 H1A 0.91(4) . ?
C16 C17 1.371(4) . ?
C16 H16 0.9300 . ?
C18 C19 1.369(4) . ?
C18 C22 1.375(4) . ?
C15 H15 0.9300 . ?
C7 N2 1.140(4) . ?
C7 C9 1.427(5) . ?
C22 C21 1.374(4) . ?
C22 H22 0.9300 . ?
C9 C20 1.377(5) . ?
C9 C21 1.387(4) . ?
C17 H17 0.9300 . ?
C19 C20 1.372(5) . ?
C19 H19 0.9300 . ?
C21 H21 0.9300 . ?
C20 H20 0.9300 . ?

loop_
_cod_related_entry_id
_cod_related_entry_database
_cod_related_entry_code
1 ChemSpider 146639
